data_4510713
loop_
_publ_author_name
'Khullar, Sadhika'
'Mandal, Sanjay K.'

_publ_section_title
;
 Structural Diversity of Mn(II) Complexes with Acetylene Dicarboxylate and
 Hexadentate Ancillary Ligands under Ambient Conditions: Effect of
 Methylene Chain Length on Coordination Architectures
;
_journal_issue 7
_journal_name_full 'Crystal Growth &amp; Design'
_journal_page_first 3116
_journal_paper_doi 10.1021/cg400507n
_journal_volume 13
_journal_year 2013
_chemical_formula_moiety 'C36 H36 N6 Mn2 O10, 2 (C H4 O)'
_chemical_formula_sum 'C38 H44 Mn2 N6 O12'
_chemical_formula_weight 886.67
_chemical_name_common {[Mn2(tpbn)(adc)2(H2O)2].2CH3OH}n
_space_group_crystal_system triclinic
_space_group_IT_number 2
_space_group_name_Hall '-P 1'
_space_group_name_H-M_alt 'P -1'
_symmetry_space_group_name_Hall '-P 1'
_symmetry_space_group_name_H-M 'P -1'
_atom_sites_solution_hydrogens geom
_atom_sites_solution_primary direct
_atom_sites_solution_secondary difmap
_cell_angle_alpha 64.9650(10)
_cell_angle_beta 78.8000(10)
_cell_angle_gamma 78.3230(10)
_cell_formula_units_Z 1
_cell_length_a 10.0974(2)
_cell_length_b 10.2305(2)
_cell_length_c 11.0096(2)
_cell_measurement_reflns_used 9708
_cell_measurement_temperature 100.(2)
_cell_measurement_theta_max 25.1523
_cell_measurement_theta_min 2.3460
_cell_volume 1001.55(3)
_computing_cell_refinement 'SAINT V7.68A (Bruker AXS, 2009)'
_computing_data_collection 'APEX 2 (Bruker)'
_computing_data_reduction 'SAINT V7.68A (Bruker AXS, 2009)'
_computing_molecular_graphics 'SHELXTL (Bruker AXS)'
_computing_publication_material 'SHELXTL (Bruker AXS)'
_computing_structure_refinement 'SHELXL-97 (Sheldrick, 2008)'
_computing_structure_solution 'SHELXS-97 (Sheldrick, 2008)'
_diffrn_ambient_temperature 100.(2)
_diffrn_detector_area_resol_mean 8.3333
_diffrn_measured_fraction_theta_full 0.992
_diffrn_measured_fraction_theta_max 0.992
_diffrn_measurement_device_type 'Bruker Kappa APEX II'
_diffrn_measurement_method 'phi and omega scans'
_diffrn_radiation_monochromator graphite
_diffrn_radiation_type 'Mo K\a'
_diffrn_radiation_wavelength 0.71073
_diffrn_reflns_av_R_equivalents 0.0243
_diffrn_reflns_av_sigmaI/netI 0.0192
_diffrn_reflns_limit_h_max 11
_diffrn_reflns_limit_h_min -12
_diffrn_reflns_limit_k_max 11
_diffrn_reflns_limit_k_min -12
_diffrn_reflns_limit_l_max 13
_diffrn_reflns_limit_l_min -13
_diffrn_reflns_number 12536
_diffrn_reflns_theta_full 25.15
_diffrn_reflns_theta_max 25.15
_diffrn_reflns_theta_min 2.22
_diffrn_source 'sealed tube'
_diffrn_source_type 'fine focus'
_exptl_absorpt_coefficient_mu 0.700
_exptl_absorpt_correction_T_max 0.7452
_exptl_absorpt_correction_T_min 0.6394
_exptl_absorpt_correction_type multi-scan
_exptl_absorpt_process_details 'SADABS V2008/1 (Bruker AXS)'
_exptl_crystal_colour 'clear colourless'
_exptl_crystal_density_diffrn 1.470
_exptl_crystal_density_method 'not measured'
_exptl_crystal_description rectangular
_exptl_crystal_F_000 460
_exptl_crystal_size_max 0.400
_exptl_crystal_size_mid 0.300
_exptl_crystal_size_min 0.300
_refine_diff_density_max 0.564
_refine_diff_density_min -0.385
_refine_ls_extinction_method none
_refine_ls_goodness_of_fit_ref 1.004
_refine_ls_hydrogen_treatment mixed
_refine_ls_matrix_type full
_refine_ls_number_parameters 270
_refine_ls_number_reflns 3554
_refine_ls_number_restraints 3
_refine_ls_restrained_S_all 1.004
_refine_ls_R_factor_all 0.0314
_refine_ls_R_factor_gt 0.0301
_refine_ls_shift/su_max 0.000
_refine_ls_shift/su_mean 0.000
_refine_ls_structure_factor_coef Fsqd
_refine_ls_weighting_details 'calc w=1/[\s^2^(Fo^2^)+(0.0528P)^2^+0.8355P] where P=(Fo^2^+2Fc^2^)/3'
_refine_ls_weighting_scheme calc
_refine_ls_wR_factor_gt 0.0867
_refine_ls_wR_factor_ref 0.0879
_reflns_number_gt 3385
_reflns_number_total 3554
_reflns_threshold_expression >2sigma(I)
_cod_data_source_file cg400507n_si_002.cif
_cod_data_source_block 1b
_cod_database_code 4510713

loop_
_space_group_symop_operation_xyz
'x, y, z'
'-x, -y, -z'

loop_
_atom_site_type_symbol
_atom_site_label
_atom_site_fract_x
_atom_site_fract_y
_atom_site_fract_z
_atom_site_U_iso_or_equiv
_atom_site_adp_type
_atom_site_calc_flag
_atom_site_refinement_flags
_atom_site_occupancy
Mn Mn1 0.34198(3) 0.28788(3) 0.36228(3) 0.01629(11) Uani d . 1
O O1 0.26371(14) 0.14978(14) 0.56523(14) 0.0224(3) Uani d D 1
H H1B 0.292(2) 0.172(2) 0.617(2) 0.034 Uiso d D 1
H H1A 0.269(3) 0.0619(11) 0.595(2) 0.034 Uiso d D 1
O O2 0.33722(13) 0.44037(14) 0.45247(13) 0.0201(3) Uani d . 1
O O3 0.33763(15) 0.30736(14) 0.67562(14) 0.0266(3) Uani d . 1
O O4 0.54496(13) 0.18628(14) 0.35956(14) 0.0210(3) Uani d . 1
O O5 0.77000(13) 0.12644(14) 0.35228(14) 0.0216(3) Uani d . 1
O O6 0.1893(2) 0.2603(2) 0.92671(18) 0.0535(5) Uani d . 1
H H6 0.2493 0.2812 0.8594 0.08 Uiso calc R 1
N N1 0.36853(16) 0.48881(17) 0.16458(15) 0.0195(3) Uani d . 1
N N2 0.12879(15) 0.37074(16) 0.28361(16) 0.0180(3) Uani d . 1
N N3 0.28728(15) 0.11364(17) 0.30918(15) 0.0186(3) Uani d . 1
C C1 0.4658(2) 0.5746(2) 0.1303(2) 0.0232(4) Uani d . 1
H H1 0.5402 0.5412 0.182 0.028 Uiso calc R 1
C C2 0.4627(2) 0.7093(2) 0.0235(2) 0.0252(4) Uani d . 1
H H2 0.5334 0.767 0.0023 0.03 Uiso calc R 1
C C3 0.3548(2) 0.7582(2) -0.0520(2) 0.0270(4) Uani d . 1
H H3 0.3501 0.8502 -0.1263 0.032 Uiso calc R 1
C C4 0.2538(2) 0.6711(2) -0.01762(19) 0.0240(4) Uani d . 1
H H4 0.1784 0.7027 -0.0679 0.029 Uiso calc R 1
C C5 0.26341(18) 0.5375(2) 0.09061(18) 0.0195(4) Uani d . 1
C C6 0.15778(19) 0.4355(2) 0.13506(19) 0.0211(4) Uani d . 1
H H6B 0.0729 0.4897 0.0955 0.025 Uiso calc R 1
H H6A 0.1914 0.3572 0.1018 0.025 Uiso calc R 1
C C7 0.05830(18) 0.2425(2) 0.3273(2) 0.0211(4) Uani d . 1
H H7A -0.0191 0.2682 0.2747 0.025 Uiso calc R 1
H H7B 0.0214 0.2128 0.4239 0.025 Uiso calc R 1
C C8 0.15406(19) 0.1163(2) 0.30772(18) 0.0195(4) Uani d . 1
C C9 0.1050(2) 0.0072(2) 0.2929(2) 0.0237(4) Uani d . 1
H H9 0.0103 0.0113 0.2924 0.028 Uiso calc R 1
C C10 0.1965(2) -0.1076(2) 0.2789(2) 0.0264(4) Uani d . 1
H H10 0.1652 -0.183 0.2679 0.032 Uiso calc R 1
C C11 0.3346(2) -0.1117(2) 0.2809(2) 0.0240(4) Uani d . 1
H H11 0.3993 -0.1894 0.2716 0.029 Uiso calc R 1
C C12 0.37479(19) 0.0006(2) 0.29706(19) 0.0208(4) Uani d . 1
H H12 0.4688 -0.0022 0.2997 0.025 Uiso calc R 1
C C13 0.04718(18) 0.4844(2) 0.32794(19) 0.0198(4) Uani d . 1
H H13A -0.0387 0.5183 0.2863 0.024 Uiso calc R 1
H H13B 0.0984 0.5686 0.2935 0.024 Uiso calc R 1
C C14 0.01238(18) 0.43534(19) 0.47962(19) 0.0192(4) Uani d . 1
H H14B 0.0881 0.3642 0.525 0.023 Uiso calc R 1
H H14A -0.0703 0.3863 0.5096 0.023 Uiso calc R 1
C C15 0.33472(18) 0.4241(2) 0.57236(19) 0.0185(4) Uani d . 1
C C16 0.67233(18) 0.4422(2) 0.40612(18) 0.0184(4) Uani d . 1
C C17 0.66252(18) 0.20613(19) 0.36493(18) 0.0177(4) Uani d . 1
C C18 0.67178(18) 0.3358(2) 0.38694(19) 0.0190(4) Uani d . 1
C C19 0.1215(3) 0.1503(3) 0.9309(3) 0.0505(7) Uani d . 1
H H19B 0.1845 0.0593 0.9509 0.076 Uiso calc R 1
H H19A 0.0898 0.1795 0.8433 0.076 Uiso calc R 1
H H19C 0.0434 0.1357 1.0014 0.076 Uiso calc R 1

loop_
_atom_site_aniso_label
_atom_site_aniso_U_11
_atom_site_aniso_U_22
_atom_site_aniso_U_33
_atom_site_aniso_U_12
_atom_site_aniso_U_13
_atom_site_aniso_U_23
Mn1 0.01425(16) 0.01592(16) 0.02153(17) -0.00191(11) -0.00300(11) -0.00990(12)
O1 0.0291(7) 0.0154(6) 0.0252(7) -0.0046(5) -0.0056(6) -0.0087(6)
O2 0.0198(7) 0.0199(7) 0.0247(7) -0.0041(5) -0.0020(5) -0.0124(6)
O3 0.0369(8) 0.0191(7) 0.0269(7) -0.0049(6) -0.0076(6) -0.0102(6)
O4 0.0152(6) 0.0211(7) 0.0319(7) -0.0029(5) -0.0048(5) -0.0146(6)
O5 0.0148(6) 0.0186(6) 0.0342(8) -0.0016(5) -0.0025(5) -0.0137(6)
O6 0.0724(14) 0.0585(12) 0.0365(10) -0.0121(10) -0.0010(9) -0.0266(9)
N1 0.0193(8) 0.0207(8) 0.0210(8) -0.0002(6) -0.0036(6) -0.0112(6)
N2 0.0149(7) 0.0192(8) 0.0241(8) -0.0021(6) -0.0014(6) -0.0129(7)
N3 0.0166(8) 0.0200(8) 0.0220(8) -0.0043(6) -0.0014(6) -0.0107(6)
C1 0.0211(9) 0.0268(10) 0.0248(10) -0.0042(8) -0.0032(8) -0.0129(8)
C2 0.0272(10) 0.0245(10) 0.0249(10) -0.0075(8) 0.0014(8) -0.0110(8)
C3 0.0323(11) 0.0230(10) 0.0219(10) -0.0020(8) 0.0001(8) -0.0076(8)
C4 0.0231(10) 0.0279(10) 0.0198(9) 0.0019(8) -0.0043(7) -0.0101(8)
C5 0.0181(9) 0.0233(9) 0.0210(9) -0.0002(7) -0.0009(7) -0.0142(8)
C6 0.0194(9) 0.0241(9) 0.0237(9) -0.0008(7) -0.0058(7) -0.0129(8)
C7 0.0147(9) 0.0241(10) 0.0306(10) -0.0040(7) -0.0012(7) -0.0167(8)
C8 0.0183(9) 0.0221(9) 0.0203(9) -0.0050(7) -0.0003(7) -0.0104(8)
C9 0.0200(10) 0.0253(10) 0.0310(10) -0.0080(8) -0.0026(8) -0.0144(8)
C10 0.0307(11) 0.0214(10) 0.0325(11) -0.0105(8) -0.0033(8) -0.0131(9)
C11 0.0267(10) 0.0193(9) 0.0269(10) -0.0010(8) -0.0015(8) -0.0118(8)
C12 0.0188(9) 0.0214(9) 0.0239(9) -0.0035(7) -0.0011(7) -0.0109(8)
C13 0.0151(9) 0.0190(9) 0.0277(10) -0.0001(7) -0.0026(7) -0.0126(8)
C14 0.0145(9) 0.0178(9) 0.0273(10) -0.0016(7) -0.0010(7) -0.0120(8)
C15 0.0120(8) 0.0203(9) 0.0264(10) -0.0033(7) -0.0016(7) -0.0122(8)
C16 0.0158(9) 0.0201(9) 0.0207(9) -0.0025(7) -0.0038(7) -0.0086(7)
C17 0.0196(9) 0.0163(9) 0.0174(9) -0.0042(7) -0.0032(7) -0.0057(7)
C18 0.0135(9) 0.0215(9) 0.0232(9) -0.0013(7) -0.0038(7) -0.0098(8)
C19 0.0545(17) 0.0450(15) 0.0425(14) -0.0047(12) 0.0012(12) -0.0123(12)

loop_
_atom_type_symbol
_atom_type_description
_atom_type_scat_dispersion_real
_atom_type_scat_dispersion_imag
_atom_type_scat_source
C C 0.0033 0.0016 'International Tables Vol C Tables 4.2.6.8 and 6.1.1.4'
H H 0.0000 0.0000 'International Tables Vol C Tables 4.2.6.8 and 6.1.1.4'
N N 0.0061 0.0033 'International Tables Vol C Tables 4.2.6.8 and 6.1.1.4'
O O 0.0106 0.0060 'International Tables Vol C Tables 4.2.6.8 and 6.1.1.4'
Mn Mn 0.3368 0.7283 'International Tables Vol C Tables 4.2.6.8 and 6.1.1.4'

loop_
_geom_angle_atom_site_label_1
_geom_angle_atom_site_label_2
_geom_angle_atom_site_label_3
_geom_angle_site_symmetry_1
_geom_angle_site_symmetry_3
_geom_angle
O4 Mn1 O2 . . 104.68(5)
O4 Mn1 O1 . . 98.94(5)
O2 Mn1 O1 . . 83.58(5)
O4 Mn1 N3 . . 88.03(5)
O2 Mn1 N3 . . 162.78(5)
O1 Mn1 N3 . . 82.99(5)
O4 Mn1 N1 . . 97.91(5)
O2 Mn1 N1 . . 83.09(5)
O1 Mn1 N1 . . 160.70(6)
N3 Mn1 N1 . . 106.99(5)
O4 Mn1 N2 . . 154.15(5)
O2 Mn1 N2 . . 98.46(5)
O1 Mn1 N2 . . 94.90(5)
N3 Mn1 N2 . . 72.06(5)
N1 Mn1 N2 . . 73.38(5)
Mn1 O1 H1B . . 107.1(17)
Mn1 O1 H1A . . 125.5(17)
H1B O1 H1A . . 108.8(19)
C15 O2 Mn1 . . 132.40(12)
C17 O4 Mn1 . . 140.41(12)
C19 O6 H6 . . 109.5
C1 N1 C5 . . 117.93(16)
C1 N1 Mn1 . . 125.23(12)
C5 N1 Mn1 . . 115.65(12)
C7 N2 C6 . . 109.95(14)
C7 N2 C13 . . 112.35(14)
C6 N2 C13 . . 108.34(14)
C7 N2 Mn1 . . 107.30(11)
C6 N2 Mn1 . . 105.38(11)
C13 N2 Mn1 . . 113.28(11)
C8 N3 C12 . . 118.41(16)
C8 N3 Mn1 . . 116.01(12)
C12 N3 Mn1 . . 124.99(12)
N1 C1 C2 . . 123.05(18)
N1 C1 H1 . . 118.5
C2 C1 H1 . . 118.5
C3 C2 C1 . . 118.69(19)
C3 C2 H2 . . 120.7
C1 C2 H2 . . 120.7
C2 C3 C4 . . 118.85(18)
C2 C3 H3 . . 120.6
C4 C3 H3 . . 120.6
C5 C4 C3 . . 119.40(18)
C5 C4 H4 . . 120.3
C3 C4 H4 . . 120.3
N1 C5 C4 . . 122.09(17)
N1 C5 C6 . . 115.03(16)
C4 C5 C6 . . 122.88(17)
N2 C6 C5 . . 110.56(15)
N2 C6 H6B . . 109.5
C5 C6 H6B . . 109.5
N2 C6 H6A . . 109.5
C5 C6 H6A . . 109.5
H6B C6 H6A . . 108.1
N2 C7 C8 . . 111.22(15)
N2 C7 H7A . . 109.4
C8 C7 H7A . . 109.4
N2 C7 H7B . . 109.4
C8 C7 H7B . . 109.4
H7A C7 H7B . . 108.0
N3 C8 C9 . . 122.09(17)
N3 C8 C7 . . 116.71(16)
C9 C8 C7 . . 121.17(17)
C10 C9 C8 . . 118.82(18)
C10 C9 H9 . . 120.6
C8 C9 H9 . . 120.6
C9 C10 C11 . . 119.55(18)
C9 C10 H10 . . 120.2
C11 C10 H10 . . 120.2
C12 C11 C10 . . 117.96(18)
C12 C11 H11 . . 121.0
C10 C11 H11 . . 121.0
N3 C12 C11 . . 123.16(18)
N3 C12 H12 . . 118.4
C11 C12 H12 . . 118.4
N2 C13 C14 . . 114.65(15)
N2 C13 H13A . . 108.6
C14 C13 H13A . . 108.6
N2 C13 H13B . . 108.6
C14 C13 H13B . . 108.6
H13A C13 H13B . . 107.6
C13 C14 C14 . 2_566 111.03(19)
C13 C14 H14B . . 109.4
C14 C14 H14B 2_566 . 109.4
C13 C14 H14A . . 109.4
C14 C14 H14A 2_566 . 109.4
H14B C14 H14A . . 108.0
O3 C15 O2 . . 127.56(17)
O3 C15 C16 . 2_666 116.35(16)
O2 C15 C16 . 2_666 116.09(16)
C18 C16 C15 . 2_666 176.82(19)
O5 C17 O4 . . 125.61(17)
O5 C17 C18 . . 117.82(16)
O4 C17 C18 . . 116.56(16)
C16 C18 C17 . . 176.71(19)
O6 C19 H19B . . 109.5
O6 C19 H19A . . 109.5
H19B C19 H19A . . 109.5
O6 C19 H19C . . 109.5
H19B C19 H19C . . 109.5
H19A C19 H19C . . 109.5

loop_
_geom_bond_atom_site_label_1
_geom_bond_atom_site_label_2
_geom_bond_site_symmetry_2
_geom_bond_distance
Mn1 O4 . 2.1029(13)
Mn1 O2 . 2.1644(13)
Mn1 O1 . 2.1697(14)
Mn1 N3 . 2.2870(15)
Mn1 N1 . 2.2901(16)
Mn1 N2 . 2.3381(15)
O1 H1B . 0.809(9)
O1 H1A . 0.810(9)
O2 C15 . 1.254(2)
O3 C15 . 1.253(2)
O4 C17 . 1.261(2)
O5 C17 . 1.241(2)
O6 C19 . 1.412(3)
O6 H6 . 0.84
N1 C1 . 1.343(2)
N1 C5 . 1.348(2)
N2 C7 . 1.473(2)
N2 C6 . 1.475(2)
N2 C13 . 1.485(2)
N3 C8 . 1.343(2)
N3 C12 . 1.345(2)
C1 C2 . 1.381(3)
C1 H1 . 0.95
C2 C3 . 1.381(3)
C2 H2 . 0.95
C3 C4 . 1.383(3)
C3 H3 . 0.95
C4 C5 . 1.382(3)
C4 H4 . 0.95
C5 C6 . 1.510(3)
C6 H6B . 0.99
C6 H6A . 0.99
C7 C8 . 1.516(3)
C7 H7A . 0.99
C7 H7B . 0.99
C8 C9 . 1.388(3)
C9 C10 . 1.384(3)
C9 H9 . 0.95
C10 C11 . 1.391(3)
C10 H10 . 0.95
C11 C12 . 1.380(3)
C11 H11 . 0.95
C12 H12 . 0.95
C13 C14 . 1.516(3)
C13 H13A . 0.99
C13 H13B . 0.99
C14 C14 2_566 1.529(3)
C14 H14B . 0.99
C14 H14A . 0.99
C15 C16 2_666 1.469(3)
C16 C18 . 1.195(3)
C16 C15 2_666 1.469(3)
C17 C18 . 1.470(3)
C19 H19B . 0.98
C19 H19A . 0.98
C19 H19C . 0.98
